data_2107028
loop_
_publ_author_name
'Kueppers, H.'

_publ_section_title
;
 The crystal structure of ammonium hydrogen oxalate hemihydrate
;
_journal_name_full 'Acta Crystallographica B (24,1968-38,1982)'
_journal_page_first 318
_journal_page_last 327
_journal_volume 29
_journal_year 1973
_chemical_formula_sum 'C2 H6 N O4.5'
_chemical_name_systematic '(N H4) H (C2 O4) (H2 O)0.5'
_space_group_IT_number 62
_symmetry_space_group_name_Hall '-P 2ac 2n'
_symmetry_space_group_name_H-M 'P n m a'
_cell_angle_alpha 90
_cell_angle_beta 90
_cell_angle_gamma 90
_cell_formula_units_Z 8
_cell_length_a 11.228
_cell_length_b 12.329
_cell_length_c 6.898
_cell_volume 954.890
_citation_journal_id_ASTM ACBCAR
_cod_data_source_file Kueppers_ACBCAR_1973_620.cif
_cod_data_source_block C2H6N1O4.5
_cod_original_cell_volume 954.8902
_cod_original_formula_sum 'C2 H6 N1 O4.5'
_cod_database_code 2107028

loop_
_symmetry_equiv_pos_as_xyz
x,y,z
-x+1/2,-y,z+1/2
x+1/2,-y+1/2,-z+1/2
-x,y+1/2,-z
-x,-y,-z
x-1/2,y,-z-1/2
-x-1/2,y-1/2,z-1/2
x,-y-1/2,z

loop_
_atom_site_label
_atom_site_type_symbol
_atom_site_fract_x
_atom_site_fract_y
_atom_site_fract_z
_atom_site_occupancy
_atom_site_U_iso_or_equiv
H5 H+1 0.285 0.25 0.1032 1 0.0
O1 O-2 0.4786 0.6026 0.1621 1 0.0
N2 N-3 0.4453 0.25 0.5028 1 0.0
O4 O-2 0.636 0.3753 0.3164 1 0.0
O3 O-2 0.7003 0.5301 0.1874 1 0.0
H8 H+1 0.4574 0.3071 0.4306 1 0.0
O5 O-2 0.2086 0.25 0.6482 1 0.0
H6 H+1 0.3609 0.25 0.5395 1 0.0
N1 N-3 0.3331 0.25 0.0119 1 0.0
H3 H+1 0.3808 0.308 0.0157 1 0.0
H4 H+1 0.2925 0.25 0.8998 1 0.0
O2 O-2 0.4101 0.4493 0.2937 1 0.0
H1 H+1 0.7797 0.4956 0.1986 1 0.0
H7 H+1 0.4905 0.25 0.6154 1 0.0
H2 H+1 0.1617 0.1989 0.6379 1 0.0
C1 C+3 0.4909 0.5111 0.2325 1 0.0
C2 C+3 0.6182 0.4639 0.2498 1 0.0
